data_4319625
loop_
_publ_author_name
'Robert M. Yeh'
'Marco Ziegler'
'Darren W. Johnson'
'Andreas J. Terpin'
'Kenneth N. Raymond'

_publ_contact_author
;
Kenneth N. Raymond
Department of Chemistry
University of California
Berkeley, CA  94720-1460
;
_publ_contact_author_email raymond@socrates.berkeley.edu
_publ_contact_author_fax 510-486-5283
_publ_contact_author_phone 510-642-7219
_publ_section_title
;
 Imposition of Chirality in a Dinuclear Triple-Stranded Helicate by Ion
 Pair Formation1
;
_journal_name_full 'Inorganic Chemistry'
_journal_page_first 2216
_journal_page_last 2217
_journal_paper_doi 10.1021/ic001215c
_journal_volume 40
_journal_year 2001
_chemical_formula_sum 'C115 H121 Ga2 K N16 O18'
_chemical_formula_weight 2193.82
_space_group_IT_number 4
_symmetry_cell_setting monoclinic
_symmetry_space_group_name_Hall 'P 2yb'
_symmetry_space_group_name_H-M 'P 1 21 1'
_atom_sites_solution_hydrogens geom
_atom_sites_solution_primary direct
_atom_sites_solution_secondary difmap
_audit_creation_method SHELXL-97
_cell_angle_alpha 90.00
_cell_angle_beta 107.88(3)
_cell_angle_gamma 90.00
_cell_formula_units_Z 2
_cell_length_a 14.424(3)
_cell_length_b 24.772(5)
_cell_length_c 18.473(4)
_cell_measurement_reflns_used 10305
_cell_measurement_temperature 293(2)
_cell_measurement_theta_max 20.85
_cell_measurement_theta_min 1.5
_cell_volume 6282(3)
_computing_cell_refinement
;
SMART (Siemens, 1995), SAINT (Siemens, 1995)
;
_computing_data_collection 'SMART (Siemens, 1995)'
_computing_data_reduction
;
SAINT (Siemens, 1995), XPREP (Siemens, 1995)
;
_computing_structure_refinement 'SHELXL-97 (Sheldrick, 1997)'
_computing_structure_solution 'SHELXS-97 (Sheldrick, 1990)'
_diffrn_ambient_temperature 293(2)
_diffrn_measured_fraction_theta_full 1.000
_diffrn_measured_fraction_theta_max 1.000
_diffrn_measurement_device_type '3 circle diffractometer'
_diffrn_measurement_method
;
omega scans with profile analysis
;
_diffrn_radiation_detector 'CCD area detector'
_diffrn_radiation_monochromator graphite
_diffrn_radiation_source 'X-ray tube'
_diffrn_radiation_type MoK\a
_diffrn_radiation_wavelength 0.71073
_diffrn_reflns_av_R_equivalents 0.0480
_diffrn_reflns_av_sigmaI/netI 0.0836
_diffrn_reflns_limit_h_max 13
_diffrn_reflns_limit_h_min -12
_diffrn_reflns_limit_k_max 22
_diffrn_reflns_limit_k_min -22
_diffrn_reflns_limit_l_max 16
_diffrn_reflns_limit_l_min -16
_diffrn_reflns_number 15024
_diffrn_reflns_theta_full 18.85
_diffrn_reflns_theta_max 18.85
_diffrn_reflns_theta_min 1.42
_exptl_absorpt_coefficient_mu 0.527
_exptl_absorpt_correction_T_max 0.913
_exptl_absorpt_correction_T_min 0.657
_exptl_absorpt_correction_type psi-scan
_exptl_crystal_colour 'reddish orange'
_exptl_crystal_density_diffrn 1.160
_exptl_crystal_density_meas ?
_exptl_crystal_description 'fragment of needle'
_exptl_crystal_F_000 2296
_exptl_crystal_size_max 0.40
_exptl_crystal_size_mid 0.15
_exptl_crystal_size_min 0.08
_refine_diff_density_max 0.591
_refine_diff_density_min -0.535
_refine_diff_density_rms 0.104
_refine_ls_abs_structure_details 'Flack H D (1983), Acta Cryst. A39, 876-881'
_refine_ls_abs_structure_Flack 0.06(3)
_refine_ls_extinction_method none
_refine_ls_goodness_of_fit_ref 1.528
_refine_ls_hydrogen_treatment mixed
_refine_ls_matrix_type full
_refine_ls_number_parameters 1144
_refine_ls_number_reflns 9503
_refine_ls_number_restraints 919
_refine_ls_restrained_S_all 1.467
_refine_ls_R_factor_all 0.1265
_refine_ls_R_factor_gt 0.0933
_refine_ls_shift/su_max 0.401
_refine_ls_shift/su_mean 0.012
_refine_ls_structure_factor_coef Fsqd
_refine_ls_weighting_details
;
calc w=1/[\s^2^(Fo^2^)+(0.1000P)^2^+0.0000P]
where P=(Fo^2^+2Fc^2^)/3'
;
_refine_ls_weighting_scheme calc
_refine_ls_wR_factor_gt 0.2282
_refine_ls_wR_factor_ref 0.2426
_reflns_number_gt 7069
_reflns_number_total 9503
_reflns_threshold_expression >2sigma(I)
_cod_data_source_file ic001215c.cif
_cod_data_source_block fredsx
_cod_depositor_comments
;
The following automatic conversions were performed:

'_exptl_crystal_density_meas' value 'not measured' was changed to '?'
- the value is perceived as not measured.

Automatic conversion script
Id: cif_fix_values 3008 2015-01-20 13:52:24Z robertas 
;
_cod_original_cell_volume 6282(2)
_cod_original_sg_symbol_H-M 'P 21'
_cod_original_formula_sum
;
C115 H121 Ga2 K N16 O18
;
_cod_database_code 4319625

loop_
_symmetry_equiv_pos_as_xyz
'x, y, z'
'-x, y+1/2, -z'

loop_
_atom_site_label
_atom_site_type_symbol
_atom_site_fract_x
_atom_site_fract_y
_atom_site_fract_z
_atom_site_U_iso_or_equiv
_atom_site_adp_type
_atom_site_occupancy
_atom_site_symmetry_multiplicity
_atom_site_calc_flag
_atom_site_refinement_flags
_atom_site_disorder_assembly
_atom_site_disorder_group
Ga1 Ga -0.83968(12) -0.19174(10) -0.65328(8) 0.0577(6) Uani 1 1 d U . .
Ga2 Ga -0.83842(12) -0.19278(10) -0.01905(8) 0.0565(6) Uani 1 1 d U . .
K1 K -0.8376(3) -0.1920(3) -0.83557(18) 0.0754(11) Uani 1 1 d U . .
N1 N -1.0593(8) -0.1317(5) -0.5394(6) 0.040(3) Uani 1 1 d U . .
H1A H -1.0059 -0.1384 -0.5492 0.048 Uiso 1 1 calc R . .
N2 N -1.0121(9) -0.0987(5) -0.2272(7) 0.049(3) Uani 1 1 d U . .
H2A H -0.9840 -0.1250 -0.1984 0.058 Uiso 1 1 calc R . .
N3 N -0.6287(9) -0.1306(6) -0.4322(7) 0.052(3) Uani 1 1 d U . .
H3A H -0.6667 -0.1529 -0.4633 0.062 Uiso 1 1 calc R . .
N4 N -0.5956(10) -0.1637(5) -0.1277(7) 0.058(4) Uani 1 1 d U . .
H4A H -0.6523 -0.1631 -0.1216 0.069 Uiso 1 1 calc R . .
N5 N -0.8425(11) -0.3236(6) -0.4821(8) 0.070(4) Uani 1 1 d U . .
H5A H -0.8559 -0.2938 -0.5072 0.084 Uiso 1 1 calc R . .
N6 N -0.9080(10) -0.3221(5) -0.1992(7) 0.061(4) Uani 1 1 d U . .
H6A H -0.8833 -0.2949 -0.1710 0.073 Uiso 1 1 calc R . .
N7 N -0.8375(12) 0.0487(7) -0.5200(9) 0.081(5) Uiso 1 1 d U . .
N8 N -1.0377(13) -0.0300(7) -0.7358(10) 0.091(5) Uiso 1 1 d U . .
N9 N -1.2677(9) -0.2597(5) -0.2542(7) 0.053(4) Uiso 1 1 d U . .
N10 N -1.1774(11) -0.1236(6) -0.0644(8) 0.077(5) Uiso 1 1 d U . .
N11 N -1.2272(10) -0.3157(6) -0.6354(8) 0.067(4) Uiso 1 1 d U . .
N12 N -0.9762(11) -0.3750(6) -0.7195(8) 0.073(5) Uiso 1 1 d U . .
N13 N -0.4709(11) -0.3303(7) -0.4336(9) 0.082(5) Uiso 1 1 d U . .
N14 N -0.4751(10) -0.1802(6) -0.5785(8) 0.075(4) Uiso 1 1 d U . .
N15 N -0.7212(14) 0.0362(8) -0.1186(11) 0.113(6) Uiso 1 1 d U . .
N16 N -0.5615(18) -0.0674(9) 0.0931(13) 0.139(7) Uiso 1 1 d U . .
O1 O -0.9459(8) -0.2138(4) -0.7428(5) 0.060(3) Uani 1 1 d U . .
O2 O -0.9508(7) -0.1646(4) -0.6212(5) 0.053(3) Uani 1 1 d U . .
O3 O -0.8195(8) -0.1276(5) -0.7100(5) 0.061(2) Uani 1 1 d U . .
O4 O -0.7433(8) -0.1540(5) -0.5688(5) 0.060(3) Uani 1 1 d U . .
O5 O -0.7452(8) -0.2301(6) -0.6923(6) 0.067(3) Uani 1 1 d U . .
O6 O -0.8310(8) -0.2566(5) -0.5923(6) 0.065(3) Uani 1 1 d U . .
O7 O -0.9129(8) -0.1416(5) -0.0965(5) 0.051(3) Uani 1 1 d U . .
O8 O -0.8206(9) -0.1283(5) 0.0477(6) 0.064(3) Uani 1 1 d U . .
O9 O -0.7189(7) -0.1842(5) -0.0498(5) 0.056(3) Uani 1 1 d U . .
O10 O -0.7472(9) -0.2325(5) 0.0689(6) 0.066(3) Uani 1 1 d U . .
O11 O -0.8808(8) -0.2544(5) -0.0878(6) 0.052(3) Uani 1 1 d U . .
O12 O -0.9470(8) -0.2169(5) 0.0202(5) 0.062(3) Uani 1 1 d U . .
O13 O -1.2197(8) -0.1157(5) -0.5970(6) 0.069(4) Uani 1 1 d U . .
O14 O -1.0889(9) -0.0170(5) -0.2268(6) 0.066(3) Uani 1 1 d U . .
O15 O -0.5169(10) -0.0625(6) -0.4254(7) 0.087(4) Uani 1 1 d U . .
O16 O -0.4333(9) -0.1653(5) -0.0637(6) 0.086(4) Uani 1 1 d U . .
O17 O -0.8014(13) -0.4118(6) -0.4944(8) 0.109(5) Uani 1 1 d U . .
O18 O -0.9922(11) -0.4000(6) -0.2000(7) 0.101(5) Uani 1 1 d U . .
O20 O -0.2666(10) -0.2192(6) 0.0016(8) 0.098(4) Uiso 1 1 d U . .
O21 O -0.6324(19) -0.5514(11) -0.3374(16) 0.078(9) Uiso 0.50 1 d PU . .
O22 O -0.677(2) -0.5013(13) -0.4714(17) 0.123(11) Uiso 0.50 1 d P . .
O23 O -1.2342(19) 0.0257(11) 0.0217(15) 0.098(9) Uiso 0.50 1 d PU . .
O25 O -0.665(2) -0.5330(15) -0.6048(19) 0.147(13) Uiso 0.50 1 d P . .
C1 C -1.0319(11) -0.1938(9) -0.7458(7) 0.055(4) Uani 1 1 d U . .
C2 C -1.1096(12) -0.1985(10) -0.8049(8) 0.078(5) Uani 1 1 d U . .
H2B H -1.1061 -0.2157 -0.8487 0.093 Uiso 1 1 calc R . .
C3 C -1.2016(13) -0.1764(9) -0.8014(8) 0.081(6) Uani 1 1 d U . .
H3B H -1.2560 -0.1758 -0.8444 0.097 Uiso 1 1 calc R . .
C4 C -1.2064(12) -0.1569(8) -0.7340(9) 0.074(5) Uani 1 1 d U . .
H4B H -1.2668 -0.1475 -0.7297 0.089 Uiso 1 1 calc R . .
C5 C -1.1244(11) -0.1504(7) -0.6714(8) 0.050(4) Uani 1 1 d U . .
C6 C -1.0341(12) -0.1679(6) -0.6742(8) 0.047(4) Uani 1 1 d U . .
C7 C -1.1404(14) -0.1302(7) -0.5974(9) 0.054(4) Uani 1 1 d U . .
C8 C -1.0535(12) -0.1227(7) -0.4591(9) 0.047(4) Uani 1 1 d U . .
C9 C -1.1144(12) -0.0861(6) -0.4391(9) 0.052(4) Uani 1 1 d U . .
H9A H -1.1617 -0.0678 -0.4768 0.062 Uiso 1 1 calc R . .
C10 C -1.1049(13) -0.0766(7) -0.3623(9) 0.061(4) Uani 1 1 d U . .
H10A H -1.1467 -0.0532 -0.3482 0.073 Uiso 1 1 calc R . .
C11 C -1.0284(12) -0.1043(6) -0.3061(9) 0.045(4) Uani 1 1 d U . .
C12 C -0.9704(13) -0.1384(7) -0.3277(9) 0.060(5) Uani 1 1 d U . .
H12A H -0.9209 -0.1563 -0.2912 0.072 Uiso 1 1 calc R . .
C13 C -0.9833(12) -0.1473(7) -0.4039(8) 0.057(4) Uani 1 1 d U . .
H13A H -0.9418 -0.1711 -0.4176 0.069 Uiso 1 1 calc R . .
C14 C -1.0370(12) -0.0554(7) -0.1936(9) 0.042(4) Uani 1 1 d U . .
C15 C -0.9948(12) -0.0550(7) -0.1069(9) 0.042(4) Uani 1 1 d U . .
C16 C -1.0108(14) -0.0091(7) -0.0676(10) 0.065(5) Uani 1 1 d U . .
H16A H -1.0539 0.0175 -0.0934 0.078 Uiso 1 1 calc R . .
C17 C -0.9627(15) -0.0034(8) 0.0092(10) 0.073(5) Uani 1 1 d U . .
H17A H -0.9727 0.0273 0.0348 0.088 Uiso 1 1 calc R . .
C18 C -0.8978(13) -0.0444(7) 0.0491(9) 0.063(4) Uani 1 1 d U . .
H18A H -0.8637 -0.0397 0.1003 0.076 Uiso 1 1 calc R . .
C19 C -0.8855(13) -0.0901(8) 0.0133(10) 0.059(4) Uani 1 1 d U . .
C20 C -0.9299(13) -0.0964(8) -0.0685(10) 0.049(4) Uani 1 1 d U . .
C21 C -0.7434(14) -0.0943(9) -0.6688(10) 0.062(4) Uani 1 1 d U . .
C22 C -0.7102(14) -0.0539(9) -0.7010(11) 0.075(5) Uani 1 1 d U . .
H22A H -0.7384 -0.0446 -0.7518 0.090 Uiso 1 1 calc R . .
C23 C -0.6303(14) -0.0264(9) -0.6537(10) 0.078(5) Uani 1 1 d U . .
H23A H -0.6014 0.0011 -0.6735 0.093 Uiso 1 1 calc R . .
C24 C -0.5941(14) -0.0394(8) -0.5789(10) 0.082(6) Uani 1 1 d U . .
H24A H -0.5450 -0.0177 -0.5482 0.098 Uiso 1 1 calc R . .
C25 C -0.6257(12) -0.0834(8) -0.5448(9) 0.062(4) Uani 1 1 d U . .
C26 C -0.7021(13) -0.1141(8) -0.5921(10) 0.062(4) Uani 1 1 d U . .
C27 C -0.5865(13) -0.0909(8) -0.4635(10) 0.059(4) Uani 1 1 d U . .
C28 C -0.6152(11) -0.1387(7) -0.3518(8) 0.053(4) Uani 1 1 d U . .
C29 C -0.5268(12) -0.1363(7) -0.2984(8) 0.059(5) Uani 1 1 d U . .
H29A H -0.4713 -0.1283 -0.3118 0.071 Uiso 1 1 calc R . .
C30 C -0.5210(12) -0.1459(7) -0.2230(8) 0.058(5) Uani 1 1 d U . .
H30A H -0.4606 -0.1443 -0.1859 0.070 Uiso 1 1 calc R . .
C31 C -0.5985(11) -0.1572(7) -0.2027(9) 0.050(4) Uani 1 1 d U . .
C32 C -0.6884(12) -0.1586(7) -0.2532(9) 0.064(5) Uani 1 1 d U . .
H32A H -0.7430 -0.1656 -0.2379 0.076 Uiso 1 1 calc R . .
C33 C -0.6964(12) -0.1491(7) -0.3295(9) 0.055(4) Uani 1 1 d U . .
H33A H -0.7575 -0.1499 -0.3659 0.066 Uiso 1 1 calc R . .
C34 C -0.5213(13) -0.1710(7) -0.0607(10) 0.067(5) Uani 1 1 d U . .
C35 C -0.5418(12) -0.1900(10) 0.0050(9) 0.077(5) Uani 1 1 d U . .
C36 C -0.4670(13) -0.2010(10) 0.0728(10) 0.101(7) Uani 1 1 d U . .
H36A H -0.4031 -0.1928 0.0756 0.121 Uiso 1 1 calc R . .
C37 C -0.4850(16) -0.2229(10) 0.1342(12) 0.109(7) Uani 1 1 d U . .
H37A H -0.4327 -0.2314 0.1766 0.130 Uiso 1 1 calc R . .
C38 C -0.5764(14) -0.2329(9) 0.1359(10) 0.087(6) Uani 1 1 d U . .
H38A H -0.5871 -0.2469 0.1794 0.105 Uiso 1 1 calc R . .
C39 C -0.6523(14) -0.2221(8) 0.0726(10) 0.069(5) Uani 1 1 d U . .
C40 C -0.6406(11) -0.1947(8) 0.0062(8) 0.055(3) Uani 1 1 d U . .
C41 C -0.7349(15) -0.2778(10) -0.6707(10) 0.069(4) Uani 1 1 d U . .
C42 C -0.6823(17) -0.3179(10) -0.6945(12) 0.098(6) Uani 1 1 d U . .
H42A H -0.6478 -0.3078 -0.7275 0.117 Uiso 1 1 calc R . .
C43 C -0.6779(18) -0.3751(11) -0.6708(14) 0.117(7) Uani 1 1 d U . .
H43A H -0.6502 -0.4016 -0.6932 0.140 Uiso 1 1 calc R . .
C44 C -0.7181(16) -0.3869(10) -0.6123(11) 0.099(6) Uani 1 1 d U . .
H44A H -0.7091 -0.4214 -0.5914 0.119 Uiso 1 1 calc R . .
C45 C -0.7731(14) -0.3480(8) -0.5827(10) 0.074(4) Uani 1 1 d U . .
C46 C -0.7800(14) -0.2947(9) -0.6118(9) 0.066(4) Uani 1 1 d U . .
C47 C -0.8046(13) -0.3649(9) -0.5153(10) 0.066(4) Uani 1 1 d U . .
C48 C -0.8612(13) -0.3254(8) -0.4126(9) 0.064(4) Uani 1 1 d U . .
C49 C -0.8966(16) -0.3691(8) -0.3890(10) 0.094(6) Uani 1 1 d U . .
H49A H -0.9114 -0.3994 -0.4203 0.113 Uiso 1 1 calc R . .
C50 C -0.9120(16) -0.3703(8) -0.3182(9) 0.088(6) Uani 1 1 d U . .
H50A H -0.9387 -0.4007 -0.3026 0.105 Uiso 1 1 calc R . .
C51 C -0.8878(11) -0.3275(7) -0.2734(9) 0.049(4) Uani 1 1 d U . .
C52 C -0.8568(13) -0.2817(7) -0.2950(11) 0.070(5) Uani 1 1 d U . .
H52A H -0.8461 -0.2511 -0.2644 0.085 Uiso 1 1 calc R . .
C53 C -0.8406(13) -0.2814(7) -0.3668(10) 0.066(5) Uani 1 1 d U . .
H53A H -0.8155 -0.2506 -0.3828 0.079 Uiso 1 1 calc R . .
C54 C -0.9627(15) -0.3570(8) -0.1730(10) 0.066(5) Uani 1 1 d U . .
C55 C -0.9835(15) -0.3347(8) -0.1052(11) 0.070(5) Uani 1 1 d U . .
C56 C -1.0538(16) -0.3607(9) -0.0803(13) 0.094(6) Uani 1 1 d U . .
H56A H -1.0846 -0.3912 -0.1061 0.112 Uiso 1 1 calc R . .
C57 C -1.0784(16) -0.3427(9) -0.0198(12) 0.091(6) Uani 1 1 d U . .
H57A H -1.1195 -0.3633 -0.0008 0.109 Uiso 1 1 calc R . .
C58 C -1.0434(15) -0.2939(9) 0.0146(11) 0.085(6) Uani 1 1 d U . .
H58A H -1.0658 -0.2809 0.0534 0.102 Uiso 1 1 calc R . .
C59 C -0.9781(14) -0.2650(8) -0.0071(9) 0.066(5) Uani 1 1 d U . .
C60 C -0.9515(13) -0.2853(8) -0.0691(10) 0.050(4) Uani 1 1 d U . .
C61 C -0.8246(14) 0.0888(8) -0.5787(10) 0.086(6) Uiso 1 1 d U . .
H61A H -0.8827 0.0896 -0.6216 0.129 Uiso 1 1 calc R . .
H61B H -0.7704 0.0781 -0.5951 0.129 Uiso 1 1 calc R . .
H61C H -0.8127 0.1242 -0.5564 0.129 Uiso 1 1 calc R . .
C62 C -0.7531(15) 0.0465(8) -0.4550(11) 0.087(6) Uiso 1 1 d U . .
H62A H -0.7502 0.0773 -0.4219 0.104 Uiso 1 1 calc R . .
H62B H -0.6941 0.0454 -0.4697 0.104 Uiso 1 1 calc R . .
C63 C -0.7672(16) -0.0059(8) -0.4164(12) 0.102(7) Uiso 1 1 d U . .
H63A H -0.7959 0.0011 -0.3762 0.122 Uiso 1 1 calc R . .
H63B H -0.7054 -0.0242 -0.3948 0.122 Uiso 1 1 calc R . .
C64 C -0.8387(14) -0.0414(7) -0.4820(10) 0.070(6) Uiso 1 1 d U . .
H64A H -0.8086 -0.0755 -0.4878 0.084 Uiso 1 1 calc R . .
H64B H -0.8992 -0.0485 -0.4712 0.084 Uiso 1 1 calc R . .
C65 C -0.8561(12) -0.0068(7) -0.5527(9) 0.053(5) Uiso 1 1 d U . .
H65A H -0.8062 -0.0154 -0.5769 0.064 Uiso 1 1 calc R . .
C66 C -0.9496(12) -0.0122(7) -0.6078(9) 0.055(5) Uiso 1 1 d U . .
C67 C -1.0364(15) -0.0007(8) -0.5969(12) 0.082(6) Uiso 1 1 d U . .
H67A H -1.0351 0.0107 -0.5486 0.098 Uiso 1 1 calc R . .
C68 C -1.1261(13) -0.0046(7) -0.6512(10) 0.063(5) Uiso 1 1 d U . .
H68A H -1.1836 0.0030 -0.6404 0.075 Uiso 1 1 calc R . .
C69 C -1.1254(15) -0.0199(8) -0.7200(11) 0.083(6) Uiso 1 1 d U . .
H69A H -1.1842 -0.0241 -0.7584 0.100 Uiso 1 1 calc R . .
C70 C -0.9531(16) -0.0272(8) -0.6783(12) 0.091(7) Uiso 1 1 d U . .
H70A H -0.8954 -0.0361 -0.6880 0.109 Uiso 1 1 calc R . .
C71 C -1.049(2) -0.0485(12) -0.8125(16) 0.170(12) Uiso 1 1 d U . .
H71A H -0.9865 -0.0548 -0.8185 0.255 Uiso 1 1 calc R . .
H71B H -1.0833 -0.0216 -0.8482 0.255 Uiso 1 1 calc R . .
H71C H -1.0862 -0.0815 -0.8216 0.255 Uiso 1 1 calc R . .
C72 C -1.3338(16) -0.2741(9) -0.2080(12) 0.115(8) Uiso 1 1 d U . .
H72A H -1.3519 -0.2418 -0.1868 0.172 Uiso 1 1 calc R . .
H72B H -1.3004 -0.2981 -0.1676 0.172 Uiso 1 1 calc R . .
H72C H -1.3912 -0.2915 -0.2400 0.172 Uiso 1 1 calc R . .
C73 C -1.2329(14) -0.3027(8) -0.2893(11) 0.080(6) Uiso 1 1 d U . .
H73A H -1.2127 -0.3329 -0.2546 0.096 Uiso 1 1 calc R . .
H73B H -1.2830 -0.3149 -0.3346 0.096 Uiso 1 1 calc R . .
C74 C -1.1519(15) -0.2808(9) -0.3086(12) 0.099(7) Uiso 1 1 d U . .
H74A H -1.1718 -0.2691 -0.3612 0.118 Uiso 1 1 calc R . .
H74B H -1.1008 -0.3076 -0.3013 0.118 Uiso 1 1 calc R . .
C75 C -1.1158(13) -0.2325(8) -0.2550(10) 0.074(6) Uiso 1 1 d U . .
H75A H -1.0477 -0.2366 -0.2258 0.089 Uiso 1 1 calc R . .
H75B H -1.1242 -0.1988 -0.2831 0.089 Uiso 1 1 calc R . .
C76 C -1.1792(11) -0.2342(6) -0.2047(9) 0.050(5) Uiso 1 1 d U . .
H76A H -1.1495 -0.2581 -0.1615 0.060 Uiso 1 1 calc R . .
C77 C -1.1981(10) -0.1827(7) -0.1768(8) 0.049(4) Uiso 1 1 d U . .
C78 C -1.2503(14) -0.1442(8) -0.2212(12) 0.083(6) Uiso 1 1 d U . .
H78A H -1.2759 -0.1503 -0.2732 0.100 Uiso 1 1 calc R . .
C79 C -1.2676(15) -0.0941(9) -0.1907(12) 0.097(7) Uiso 1 1 d U . .
H79A H -1.3034 -0.0682 -0.2243 0.117 Uiso 1 1 calc R . .
C80 C -1.2348(13) -0.0810(8) -0.1140(11) 0.074(6) Uiso 1 1 d U . .
H80A H -1.2481 -0.0480 -0.0953 0.089 Uiso 1 1 calc R . .
C81 C -1.1576(12) -0.1736(7) -0.0951(9) 0.065(5) Uiso 1 1 d U . .
H81A H -1.1196 -0.1999 -0.0637 0.078 Uiso 1 1 calc R . .
C82 C -1.1370(16) -0.1125(9) 0.0185(11) 0.106(7) Uiso 1 1 d U . .
H82A H -1.0995 -0.1429 0.0434 0.158 Uiso 1 1 calc R . .
H82B H -1.1895 -0.1062 0.0392 0.158 Uiso 1 1 calc R . .
H82C H -1.0961 -0.0811 0.0263 0.158 Uiso 1 1 calc R . .
C83 C -1.2870(19) -0.3205(11) -0.7133(14) 0.144(10) Uiso 1 1 d U . .
H83A H -1.2634 -0.3496 -0.7372 0.216 Uiso 1 1 calc R . .
H83B H -1.2844 -0.2874 -0.7397 0.216 Uiso 1 1 calc R . .
H83C H -1.3531 -0.3277 -0.7151 0.216 Uiso 1 1 calc R . .
C84 C -1.2699(13) -0.2702(8) -0.6046(10) 0.070(6) Uiso 1 1 d U . .
H84A H -1.3318 -0.2801 -0.5978 0.084 Uiso 1 1 calc R . .
H84B H -1.2788 -0.2387 -0.6371 0.084 Uiso 1 1 calc R . .
C85 C -1.1946(14) -0.2609(8) -0.5308(11) 0.089(6) Uiso 1 1 d U . .
H85A H -1.2091 -0.2815 -0.4909 0.106 Uiso 1 1 calc R . .
H85B H -1.1913 -0.2230 -0.5175 0.106 Uiso 1 1 calc R . .
C86 C -1.0975(14) -0.2797(8) -0.5410(10) 0.076(6) Uiso 1 1 d U . .
H86A H -1.0693 -0.3096 -0.5075 0.091 Uiso 1 1 calc R . .
H86B H -1.0507 -0.2505 -0.5329 0.091 Uiso 1 1 calc R . .
C87 C -1.1342(14) -0.2977(8) -0.6262(11) 0.079(6) Uiso 1 1 d U . .
H87A H -1.1365 -0.2663 -0.6591 0.095 Uiso 1 1 calc R . .
C89 C -1.0719(12) -0.3425(7) -0.6459(9) 0.055(5) Uiso 1 1 d U . .
C90 C -1.0650(13) -0.3931(8) -0.6081(11) 0.073(6) Uiso 1 1 d U . .
H90A H -1.0957 -0.3992 -0.5713 0.088 Uiso 1 1 calc R . .
C91 C -1.0105(13) -0.4327(8) -0.6286(9) 0.070(5) Uiso 1 1 d U . .
H91A H -1.0041 -0.4662 -0.6048 0.083 Uiso 1 1 calc R . .
C92 C -0.9654(13) -0.4240(8) -0.6833(10) 0.071(6) Uiso 1 1 d U . .
H92A H -0.9280 -0.4510 -0.6955 0.085 Uiso 1 1 calc R . .
C93 C -1.0304(12) -0.3341(8) -0.6993(10) 0.067(5) Uiso 1 1 d U . .
H93A H -1.0371 -0.3008 -0.7236 0.080 Uiso 1 1 calc R . .
C94 C -0.9348(15) -0.3640(9) -0.7852(12) 0.105(7) Uiso 1 1 d U . .
H94A H -0.9009 -0.3954 -0.7941 0.158 Uiso 1 1 calc R . .
H94B H -0.8905 -0.3340 -0.7723 0.158 Uiso 1 1 calc R . .
H94C H -0.9871 -0.3555 -0.8303 0.158 Uiso 1 1 calc R . .
C95 C -0.4332(16) -0.3598(10) -0.4865(13) 0.118(8) Uiso 1 1 d U . .
H95A H -0.4003 -0.3352 -0.5106 0.177 Uiso 1 1 calc R . .
H95B H -0.4862 -0.3767 -0.5245 0.177 Uiso 1 1 calc R . .
H95C H -0.3883 -0.3869 -0.4595 0.177 Uiso 1 1 calc R . .
C96 C -0.5257(16) -0.3651(9) -0.3940(12) 0.104(7) Uiso 1 1 d U . .
H96A H -0.4800 -0.3858 -0.3541 0.125 Uiso 1 1 calc R . .
H96B H -0.5667 -0.3903 -0.4301 0.125 Uiso 1 1 calc R . .
C97 C -0.5905(16) -0.3289(8) -0.3587(12) 0.097(7) Uiso 1 1 d U . .
H97A H -0.6557 -0.3433 -0.3684 0.116 Uiso 1 1 calc R . .
H97B H -0.5608 -0.3233 -0.3045 0.116 Uiso 1 1 calc R . .
C98 C -0.5894(14) -0.2761(8) -0.4058(10) 0.075(6) Uiso 1 1 d U . .
H98A H -0.6557 -0.2641 -0.4302 0.090 Uiso 1 1 calc R . .
H98B H -0.5550 -0.2477 -0.3720 0.090 Uiso 1 1 calc R . .
C99 C -0.5387(13) -0.2872(7) -0.4669(10) 0.065(5) Uiso 1 1 d U . .
H99A H -0.5871 -0.3007 -0.5131 0.077 Uiso 1 1 calc R . .
C100 C -0.4853(13) -0.2413(8) -0.4875(10) 0.067(5) Uiso 1 1 d U . .
C101 C -0.4049(13) -0.2187(7) -0.4382(11) 0.072(6) Uiso 1 1 d U . .
H10B H -0.3807 -0.2331 -0.3895 0.087 Uiso 1 1 calc R . .
C102 C -0.3574(13) -0.1746(7) -0.4577(10) 0.072(6) Uiso 1 1 d U . .
H10C H -0.3025 -0.1594 -0.4232 0.086 Uiso 1 1 calc R . .
C103 C -0.3971(13) -0.1542(8) -0.5332(9) 0.066(5) Uiso 1 1 d U . .
H10D H -0.3703 -0.1244 -0.5500 0.079 Uiso 1 1 calc R . .
C104 C -0.5218(14) -0.2220(7) -0.5596(10) 0.068(5) Uiso 1 1 d U . .
H10E H -0.5767 -0.2371 -0.5941 0.082 Uiso 1 1 calc R . .
C105 C -0.5124(14) -0.1612(8) -0.6539(10) 0.086(6) Uiso 1 1 d U . .
H10F H -0.4734 -0.1315 -0.6613 0.130 Uiso 1 1 calc R . .
H10G H -0.5784 -0.1493 -0.6630 0.130 Uiso 1 1 calc R . .
H10H H -0.5108 -0.1897 -0.6886 0.130 Uiso 1 1 calc R . .
C106 C -0.731(3) 0.0811(15) -0.071(2) 0.236(17) Uiso 1 1 d U . .
H10I H -0.6752 0.0822 -0.0263 0.354 Uiso 1 1 calc R . .
H10J H -0.7889 0.0766 -0.0566 0.354 Uiso 1 1 calc R . .
H10K H -0.7348 0.1142 -0.0988 0.354 Uiso 1 1 calc R . .
C107 C -0.8047(17) 0.0386(9) -0.1878(13) 0.114(8) Uiso 1 1 d U . .
H10L H -0.7951 0.0650 -0.2236 0.137 Uiso 1 1 calc R . .
H10M H -0.8647 0.0464 -0.1766 0.137 Uiso 1 1 calc R . .
C108 C -0.8032(18) -0.0190(10) -0.2168(14) 0.122(8) Uiso 1 1 d U . .
H10N H -0.8690 -0.0327 -0.2375 0.146 Uiso 1 1 calc R . .
H10O H -0.7720 -0.0200 -0.2564 0.146 Uiso 1 1 calc R . .
C109 C -0.7461(15) -0.0530(9) -0.1491(11) 0.097(7) Uiso 1 1 d U . .
H10P H -0.7848 -0.0831 -0.1412 0.116 Uiso 1 1 calc R . .
H10Q H -0.6866 -0.0667 -0.1564 0.116 Uiso 1 1 calc R . .
C110 C -0.7249(14) -0.0160(8) -0.0861(10) 0.076(6) Uiso 1 1 d U . .
H11A H -0.7790 -0.0167 -0.0644 0.091 Uiso 1 1 calc R . .
C111 C -0.6320(16) -0.0284(9) -0.0241(12) 0.093(7) Uiso 1 1 d U . .
C112 C -0.537(2) -0.0232(12) -0.0477(17) 0.151(10) Uiso 1 1 d U . .
H11B H -0.5339 -0.0121 -0.0949 0.181 Uiso 1 1 calc R . .
C113 C -0.449(2) -0.0402(12) 0.0224(18) 0.171(11) Uiso 1 1 d U . .
H11C H -0.3853 -0.0359 0.0213 0.205 Uiso 1 1 calc R . .
C114 C -0.468(3) -0.0632(12) 0.0904(19) 0.169(11) Uiso 1 1 d U . .
H11F H -0.4166 -0.0748 0.1315 0.203 Uiso 1 1 calc R . .
C115 C -0.6443(16) -0.0546(8) 0.0394(12) 0.091(6) Uiso 1 1 d U . .
H11G H -0.7054 -0.0624 0.0439 0.110 Uiso 1 1 calc R . .
C116 C -0.5708(17) -0.0873(10) 0.1615(13) 0.122(8) Uiso 1 1 d U . .
H11H H -0.6386 -0.0902 0.1575 0.183 Uiso 1 1 calc R . .
H11I H -0.5393 -0.0631 0.2022 0.183 Uiso 1 1 calc R . .
H11J H -0.5409 -0.1222 0.1717 0.183 Uiso 1 1 calc R . .
C117 C -0.637(3) -0.5498(16) -0.297(2) 0.067(12) Uiso 0.50 1 d PU . .
C118 C -1.198(3) 0.1306(16) -0.084(2) 0.063(10) Uiso 0.50 1 d PU . .
C119 C -1.255(4) 0.1509(19) -0.082(2) 0.094(13) Uiso 0.50 1 d PU . .
C120 C -1.236(5) 0.081(3) -0.109(4) 0.155(17) Uiso 0.50 1 d PU . .
C123 C -0.651(4) -0.329(2) -0.084(3) 0.123(16) Uiso 0.50 1 d PU . .
C124 C -0.527(3) -0.3207(16) -0.125(2) 0.067(10) Uiso 0.50 1 d PU . .
C125 C -0.627(3) -0.3117(17) -0.135(2) 0.091(13) Uiso 0.50 1 d PU . .
C126 C -0.651(3) -0.4949(15) -0.221(2) 0.081(12) Uiso 0.50 1 d PU . .
C127 C -0.564(4) -0.351(2) -0.028(3) 0.146(19) Uiso 0.50 1 d PU . .
C128 C -1.224(5) 0.081(3) -0.044(4) 0.16(2) Uiso 0.50 1 d PU . .
C129 C -1.454(3) 0.0064(18) -0.182(2) 0.102(14) Uiso 0.50 1 d PU . .
C130 C -1.528(3) 0.0118(15) -0.261(2) 0.076(11) Uiso 0.50 1 d PU . .
C131 C -0.291(2) -0.2735(12) 0.0188(15) 0.141(10) Uiso 1 1 d U . .
C132 C -0.407(3) -0.4483(14) -0.1600(19) 0.062(10) Uiso 0.50 1 d PU . .
C133 C -0.149(3) -0.4642(16) -0.210(2) 0.079(12) Uiso 0.50 1 d PU . .
C134 C -0.316(3) -0.4375(17) -0.151(2) 0.090(12) Uiso 0.50 1 d PU . .
C135 C -1.513(5) 0.080(3) -0.221(4) 0.17(2) Uiso 0.50 1 d PU . .
C136 C -0.232(4) -0.440(2) -0.193(3) 0.142(17) Uiso 0.50 1 d PU . .
C137 C -1.461(3) 0.0040(14) -0.289(2) 0.071(11) Uiso 0.50 1 d PU . .
C138 C -0.499(3) -0.3619(17) -0.092(2) 0.080(12) Uiso 0.50 1 d PU . .

loop_
_atom_site_aniso_label
_atom_site_aniso_U_11
_atom_site_aniso_U_22
_atom_site_aniso_U_33
_atom_site_aniso_U_23
_atom_site_aniso_U_13
_atom_site_aniso_U_12
Ga1 0.0544(12) 0.0870(14) 0.0294(10) 0.0029(13) 0.0094(8) -0.0103(15)
Ga2 0.0654(12) 0.0692(13) 0.0340(10) 0.0061(13) 0.0138(9) -0.0003(15)
K1 0.081(2) 0.113(3) 0.0336(17) 0.007(3) 0.0190(17) -0.006(3)
N1 0.024(6) 0.070(9) 0.036(5) 0.019(6) 0.023(5) 0.005(7)
N2 0.077(9) 0.041(8) 0.037(6) -0.012(6) 0.031(7) -0.016(7)
N3 0.045(8) 0.077(10) 0.031(6) -0.025(6) 0.008(6) 0.004(7)
N4 0.063(8) 0.066(9) 0.038(6) -0.002(7) 0.006(6) 0.007(7)
N5 0.083(11) 0.061(9) 0.060(9) 0.000(7) 0.012(8) -0.020(8)
N6 0.078(10) 0.044(9) 0.061(8) 0.007(7) 0.023(7) -0.004(7)
O1 0.061(5) 0.091(9) 0.024(5) -0.007(5) 0.008(4) -0.007(5)
O2 0.049(5) 0.085(8) 0.022(5) 0.013(5) 0.008(4) -0.006(5)
O3 0.058(7) 0.099(6) 0.032(5) 0.007(4) 0.022(5) -0.007(5)
O4 0.053(6) 0.087(8) 0.036(5) 0.003(5) 0.008(5) -0.004(6)
O5 0.059(6) 0.097(7) 0.043(6) 0.000(5) 0.013(5) -0.002(6)
O6 0.069(8) 0.085(6) 0.035(6) 0.003(5) 0.007(5) 0.002(6)
O7 0.071(7) 0.060(6) 0.027(5) 0.004(4) 0.020(5) 0.009(6)
O8 0.077(8) 0.070(6) 0.046(6) 0.000(5) 0.019(5) -0.009(5)
O9 0.053(5) 0.071(8) 0.032(5) -0.001(6) -0.004(4) -0.009(6)
O10 0.067(6) 0.083(8) 0.038(6) 0.013(5) 0.002(5) -0.006(6)
O11 0.053(7) 0.061(6) 0.043(6) 0.012(5) 0.015(5) -0.006(5)
O12 0.073(6) 0.082(8) 0.031(6) 0.009(5) 0.014(5) -0.010(6)
O13 0.035(7) 0.112(11) 0.053(7) 0.012(7) 0.006(6) 0.018(7)
O14 0.081(9) 0.056(8) 0.063(7) 0.015(6) 0.025(7) 0.007(6)
O15 0.084(10) 0.133(12) 0.052(8) -0.039(8) 0.034(7) -0.040(8)
O16 0.068(7) 0.135(12) 0.043(7) 0.013(7) 0.001(6) 0.000(8)
O17 0.180(15) 0.070(9) 0.062(9) 0.007(8) 0.016(9) 0.015(11)
O18 0.158(13) 0.064(9) 0.078(10) -0.003(7) 0.032(9) -0.044(9)
C1 0.053(6) 0.083(11) 0.024(7) 0.005(9) 0.003(5) -0.007(10)
C2 0.063(8) 0.125(15) 0.036(8) -0.027(11) 0.001(6) -0.026(12)
C3 0.060(8) 0.150(19) 0.021(7) 0.026(9) -0.003(8) -0.010(11)
C4 0.045(8) 0.131(15) 0.041(8) 0.017(9) 0.008(7) -0.014(10)
C5 0.041(7) 0.081(12) 0.028(6) 0.013(8) 0.011(5) -0.017(8)
C6 0.047(6) 0.067(11) 0.019(7) 0.008(7) -0.002(6) -0.007(8)
C7 0.048(9) 0.067(12) 0.043(7) 0.019(8) 0.007(6) 0.017(10)
C8 0.049(10) 0.056(11) 0.039(6) 0.017(7) 0.018(6) -0.001(7)
C9 0.060(10) 0.050(11) 0.050(7) 0.009(8) 0.023(8) -0.004(8)
C10 0.075(11) 0.063(12) 0.049(7) 0.002(8) 0.025(8) -0.003(8)
C11 0.051(10) 0.039(10) 0.047(7) -0.014(7) 0.018(7) -0.018(7)
C12 0.069(11) 0.076(13) 0.033(7) -0.013(8) 0.013(8) 0.005(9)
C13 0.062(11) 0.079(12) 0.033(6) 0.000(8) 0.016(7) 0.014(8)
C14 0.043(10) 0.043(10) 0.047(7) 0.000(6) 0.023(7) -0.018(8)
C15 0.045(10) 0.064(9) 0.033(6) -0.001(6) 0.036(7) -0.005(7)
C16 0.091(13) 0.044(10) 0.057(8) -0.005(8) 0.017(9) -0.004(9)
C17 0.123(15) 0.063(11) 0.043(8) 0.005(8) 0.039(10) -0.007(9)
C18 0.081(12) 0.086(11) 0.035(9) -0.003(7) 0.036(8) 0.003(9)
C19 0.059(11) 0.065(9) 0.047(7) -0.008(7) 0.007(8) -0.018(8)
C20 0.051(11) 0.056(9) 0.045(7) -0.010(6) 0.024(7) -0.005(8)
C21 0.055(10) 0.096(11) 0.045(7) 0.005(6) 0.030(7) -0.011(8)
C22 0.065(12) 0.124(14) 0.048(10) 0.000(9) 0.037(8) -0.023(9)
C23 0.077(13) 0.114(15) 0.052(9) -0.015(9) 0.034(10) -0.030(10)
C24 0.080(13) 0.119(15) 0.054(8) -0.010(9) 0.031(9) -0.034(10)
C25 0.042(10) 0.107(12) 0.046(7) -0.017(7) 0.027(7) -0.011(8)
C26 0.047(10) 0.094(12) 0.046(8) -0.007(7) 0.014(7) -0.010(7)
C27 0.053(11) 0.093(13) 0.037(7) -0.024(7) 0.024(7) -0.001(8)
C28 0.036(8) 0.076(11) 0.035(7) -0.005(8) -0.004(6) -0.005(9)
C29 0.040(7) 0.103(13) 0.030(7) -0.033(9) 0.002(6) -0.005(10)
C30 0.034(8) 0.116(14) 0.023(6) -0.023(9) 0.006(6) 0.012(10)
C31 0.029(8) 0.075(11) 0.048(6) -0.008(9) 0.012(6) 0.012(9)
C32 0.041(8) 0.095(13) 0.044(7) 0.018(10) -0.002(6) -0.021(10)
C33 0.042(8) 0.074(12) 0.039(7) 0.002(9) -0.004(6) -0.036(9)
C34 0.053(8) 0.074(13) 0.061(7) 0.017(9) 0.000(7) 0.011(10)
C35 0.058(6) 0.096(12) 0.059(8) 0.027(11) -0.009(6) -0.009(12)
C36 0.052(8) 0.143(17) 0.083(10) 0.049(13) -0.017(8) -0.014(13)
C37 0.066(8) 0.165(19) 0.080(11) 0.055(13) 0.000(10) 0.006(13)
C38 0.060(8) 0.141(16) 0.049(10) 0.002(10) -0.001(7) 0.002(12)
C39 0.066(7) 0.088(13) 0.045(9) 0.008(8) 0.007(7) 0.007(10)
C40 0.057(6) 0.051(9) 0.045(8) -0.009(9) 0.000(6) -0.004(10)
C41 0.078(12) 0.100(9) 0.018(9) -0.020(7) 0.000(7) 0.000(9)
C42 0.112(16) 0.110(11) 0.066(13) -0.036(11) 0.020(10) 0.009(12)
C43 0.127(17) 0.118(11) 0.102(16) -0.023(14) 0.030(12) 0.032(15)
C44 0.104(16) 0.110(12) 0.059(13) -0.010(11) -0.011(9) 0.031(11)
C45 0.073(12) 0.083(9) 0.048(10) -0.007(8) -0.007(8) -0.006(9)
C46 0.070(12) 0.086(9) 0.025(9) -0.003(8) -0.012(7) 0.001(9)
C47 0.058(11) 0.070(10) 0.047(10) 0.003(8) -0.018(8) -0.009(11)
C48 0.086(12) 0.062(10) 0.021(8) 0.022(7) -0.018(7) -0.018(10)
C49 0.161(17) 0.066(11) 0.044(10) 0.003(9) 0.017(11) -0.034(12)
C50 0.164(17) 0.053(10) 0.035(9) 0.008(7) 0.013(10) -0.041(12)
C51 0.049(10) 0.044(9) 0.044(8) 0.012(7) 0.000(8) -0.010(9)
C52 0.090(13) 0.049(10) 0.089(11) -0.001(9) 0.052(11) -0.016(10)
C53 0.091(13) 0.045(10) 0.073(11) 0.015(7) 0.042(10) 0.007(10)
C54 0.110(14) 0.040(10) 0.048(10) 0.024(7) 0.023(9) -0.005(10)
C55 0.100(13) 0.053(10) 0.065(11) 0.016(7) 0.035(9) -0.016(9)
C56 0.121(16) 0.081(13) 0.091(15) 0.021(10) 0.049(11) -0.036(11)
C57 0.125(15) 0.078(13) 0.082(14) 0.057(10) 0.052(11) -0.021(11)
C58 0.106(15) 0.098(13) 0.075(13) 0.022(10) 0.062(11) -0.017(10)
C59 0.088(12) 0.086(11) 0.032(10) 0.009(8) 0.029(8) -0.019(9)
C60 0.050(10) 0.063(10) 0.039(9) 0.018(7) 0.018(8) 0.003(7)

loop_
_atom_type_symbol
_atom_type_description
_atom_type_scat_dispersion_real
_atom_type_scat_dispersion_imag
_atom_type_scat_source
C C 0.0033 0.0016 'International Tables Vol C Tables 4.2.6.8 and 6.1.1.4'
H H 0.0000 0.0000 'International Tables Vol C Tables 4.2.6.8 and 6.1.1.4'
N N 0.0061 0.0033 'International Tables Vol C Tables 4.2.6.8 and 6.1.1.4'
O O 0.0106 0.0060 'International Tables Vol C Tables 4.2.6.8 and 6.1.1.4'
K K 0.2009 0.2494 'International Tables Vol C Tables 4.2.6.8 and 6.1.1.4'
Ga Ga 0.2307 1.6083 'International Tables Vol C Tables 4.2.6.8 and 6.1.1.4'

loop_
_geom_angle_atom_site_label_1
_geom_angle_atom_site_label_2
_geom_angle_atom_site_label_3
_geom_angle
_geom_angle_site_symmetry_1
_geom_angle_site_symmetry_3
_geom_angle_publ_flag
O6 Ga1 O1 98.8(5) . . ?
O6 Ga1 O5 83.4(5) . . ?
O1 Ga1 O5 90.3(5) . . ?
O6 Ga1 O3 168.3(5) . . ?
O1 Ga1 O3 88.9(4) . . ?
O5 Ga1 O3 87.8(5) . . ?
O6 Ga1 O4 91.7(5) . . ?
O1 Ga1 O4 167.9(5) . . ?
O5 Ga1 O4 96.9(5) . . ?
O3 Ga1 O4 81.7(5) . . ?
O6 Ga1 O2 91.3(4) . . ?
O1 Ga1 O2 81.6(4) . . ?
O5 Ga1 O2 169.5(5) . . ?
O3 Ga1 O2 98.6(4) . . ?
O4 Ga1 O2 92.3(4) . . ?
O6 Ga1 K1 123.9(4) . . ?
O1 Ga1 K1 53.2(3) . . ?
O5 Ga1 K1 54.2(4) . . ?
O3 Ga1 K1 54.8(3) . . ?
O4 Ga1 K1 124.6(3) . . ?
O2 Ga1 K1 123.5(3) . . ?
O7 Ga2 O11 92.2(4) . . ?
O7 Ga2 O9 93.0(4) . . ?
O11 Ga2 O9 91.3(4) . . ?
O7 Ga2 O8 82.6(5) . . ?
O11 Ga2 O8 169.8(5) . . ?
O9 Ga2 O8 97.7(5) . . ?
O7 Ga2 O12 98.2(4) . . ?
O11 Ga2 O12 83.1(5) . . ?
O9 Ga2 O12 167.7(5) . . ?
O8 Ga2 O12 88.9(5) . . ?
O7 Ga2 O10 169.0(5) . . ?
O11 Ga2 O10 98.0(5) . . ?
O9 Ga2 O10 82.7(5) . . ?
O8 Ga2 O10 87.9(5) . . ?
O12 Ga2 O10 87.2(5) . . ?
O7 Ga2 K1 123.9(3) . 1_556 ?
O11 Ga2 K1 123.9(3) . 1_556 ?
O9 Ga2 K1 123.3(3) . 1_556 ?
O8 Ga2 K1 54.1(3) . 1_556 ?
O12 Ga2 K1 53.4(3) . 1_556 ?
O10 Ga2 K1 52.6(3) . 1_556 ?
O10 K1 O1 146.3(4) 1_554 . ?
O10 K1 O12 61.6(3) 1_554 1_554 ?
O1 K1 O12 107.5(3) . 1_554 ?
O10 K1 O8 61.4(4) 1_554 1_554 ?
O1 K1 O8 145.2(4) . 1_554 ?
O12 K1 O8 61.7(3) 1_554 1_554 ?
O10 K1 O5 108.3(4) 1_554 . ?
O1 K1 O5 61.5(3) . . ?
O12 K1 O5 146.3(5) 1_554 . ?
O8 K1 O5 145.4(4) 1_554 . ?
O10 K1 O3 145.8(4) 1_554 . ?
O1 K1 O3 60.5(3) . . ?
O12 K1 O3 146.3(4) 1_554 . ?
O8 K1 O3 108.7(4) 1_554 . ?
O5 K1 O3 59.7(4) . . ?
O10 K1 Ga1 144.0(3) 1_554 . ?
O1 K1 Ga1 35.4(2) . . ?
O12 K1 Ga1 142.9(3) 1_554 . ?
O8 K1 Ga1 144.4(3) 1_554 . ?
O5 K1 Ga1 35.7(2) . . ?
O3 K1 Ga1 35.8(2) . . ?
O10 K1 Ga2 36.3(2) 1_554 1_554 ?
O1 K1 Ga2 143.9(3) . 1_554 ?
O12 K1 Ga2 36.4(2) 1_554 1_554 ?
O8 K1 Ga2 35.9(2) 1_554 1_554 ?
O5 K1 Ga2 144.7(3) . 1_554 ?
O3 K1 Ga2 144.6(3) . 1_554 ?
Ga1 K1 Ga2 179.28(16) . 1_554 ?
C7 N1 C8 124.9(13) . . ?
C14 N2 C11 125.0(15) . . ?
C27 N3 C28 126.2(14) . . ?
C34 N4 C31 133.8(15) . . ?
C47 N5 C48 126.6(17) . . ?
C54 N6 C51 124.7(15) . . ?
C62 N7 C65 107.9(15) . . ?
C62 N7 C61 111.4(15) . . ?
C65 N7 C61 111.0(14) . . ?
C70 N8 C69 118.8(18) . . ?
C70 N8 C71 126(2) . . ?
C69 N8 C71 115(2) . . ?
C73 N9 C76 104.2(13) . . ?
C73 N9 C72 117.1(15) . . ?
C76 N9 C72 109.3(13) . . ?
C81 N10 C82 120.5(16) . . ?
C81 N10 C80 121.2(15) . . ?
C82 N10 C80 118.3(16) . . ?
C87 N11 C83 114.4(16) . . ?
C87 N11 C84 102.2(15) . . ?
C83 N11 C84 104.8(16) . . ?
C92 N12 C93 120.0(16) . . ?
C92 N12 C94 122.0(16) . . ?
C93 N12 C94 117.9(16) . . ?
C99 N13 C95 115.3(16) . . ?
C99 N13 C96 104.0(15) . . ?
C95 N13 C96 113.5(16) . . ?
C103 N14 C104 126.9(16) . . ?
C103 N14 C105 116.6(16) . . ?
C104 N14 C105 116.5(16) . . ?
C110 N15 C106 115(2) . . ?
C110 N15 C107 106.1(18) . . ?
C106 N15 C107 107(2) . . ?
C115 N16 C114 128(3) . . ?
C115 N16 C116 116(2) . . ?
C114 N16 C116 115(3) . . ?
C1 O1 Ga1 114.3(9) . . ?
C1 O1 K1 128.0(9) . . ?
Ga1 O1 K1 91.4(4) . . ?
C6 O2 Ga1 113.4(9) . . ?
C21 O3 Ga1 113.9(10) . . ?
C21 O3 K1 130.9(9) . . ?
Ga1 O3 K1 89.4(5) . . ?
C26 O4 Ga1 112.5(10) . . ?
C41 O5 Ga1 111.6(13) . . ?
C41 O5 K1 127.9(12) . . ?
Ga1 O5 K1 90.1(5) . . ?
C46 O6 Ga1 112.2(11) . . ?
C20 O7 Ga2 113.4(10) . . ?
C19 O8 Ga2 109.5(10) . . ?
C19 O8 K1 124.0(10) . 1_556 ?
Ga2 O8 K1 90.0(4) . 1_556 ?
C40 O9 Ga2 111.7(9) . . ?
C39 O10 Ga2 110.1(10) . . ?
C39 O10 K1 125.0(10) . 1_556 ?
Ga2 O10 K1 91.1(5) . 1_556 ?
C60 O11 Ga2 111.8(10) . . ?
C59 O12 Ga2 110.0(11) . . ?
C59 O12 K1 127.4(10) . 1_556 ?
Ga2 O12 K1 90.2(4) . 1_556 ?
C2 C1 O1 123.6(17) . . ?
C2 C1 C6 122.5(17) . . ?
O1 C1 C6 113.8(13) . . ?
C1 C2 C3 119.3(17) . . ?
C4 C3 C2 118.6(16) . . ?
C5 C4 C3 122.4(17) . . ?
C4 C5 C6 120.2(15) . . ?
C4 C5 C7 117.2(15) . . ?
C6 C5 C7 122.1(14) . . ?
O2 C6 C5 127.9(14) . . ?
O2 C6 C1 115.6(14) . . ?
C5 C6 C1 116.5(14) . . ?
O13 C7 N1 127.7(16) . . ?
O13 C7 C5 120.4(16) . . ?
N1 C7 C5 112.0(15) . . ?
C13 C8 C9 119.1(15) . . ?
C13 C8 N1 119.4(15) . . ?
C9 C8 N1 121.3(14) . . ?
C8 C9 C10 120.3(16) . . ?
C9 C10 C11 117.8(16) . . ?
C12 C11 N2 116.8(15) . . ?
C12 C11 C10 120.0(15) . . ?
N2 C11 C10 123.2(15) . . ?
C11 C12 C13 120.4(17) . . ?
C8 C13 C12 122.4(17) . . ?
O14 C14 N2 125.9(16) . . ?
O14 C14 C15 119.6(16) . . ?
N2 C14 C15 114.4(15) . . ?
C16 C15 C20 120.9(16) . . ?
C16 C15 C14 118.1(16) . . ?
C20 C15 C14 120.4(15) . . ?
C17 C16 C15 120.2(18) . . ?
C16 C17 C18 120.1(18) . . ?
C19 C18 C17 120.5(18) . . ?
C18 C19 O8 122.3(17) . . ?
C18 C19 C20 121.2(19) . . ?
O8 C19 C20 115.8(16) . . ?
O7 C20 C15 127.2(16) . . ?
O7 C20 C19 115.7(17) . . ?
C15 C20 C19 116.8(17) . . ?
C22 C21 O3 122.2(17) . . ?
C22 C21 C26 127(2) . . ?
O3 C21 C26 110.7(16) . . ?
C21 C22 C23 116(2) . . ?
C24 C23 C22 121(2) . . ?
C23 C24 C25 124.4(19) . . ?
C24 C25 C26 116.3(17) . . ?
C24 C25 C27 119.3(17) . . ?
C26 C25 C27 124.1(18) . . ?
O4 C26 C25 124.1(17) . . ?
O4 C26 C21 119.5(16) . . ?
C25 C26 C21 115.9(19) . . ?
O15 C27 N3 123.3(17) . . ?
O15 C27 C25 120.2(18) . . ?
N3 C27 C25 116.5(17) . . ?
C29 C28 C33 119.1(15) . . ?
C29 C28 N3 122.7(15) . . ?
C33 C28 N3 118.2(13) . . ?
C28 C29 C30 118.4(16) . . ?
C31 C30 C29 121.9(15) . . ?
C30 C31 C32 122.0(16) . . ?
C30 C31 N4 123.0(15) . . ?
C32 C31 N4 114.8(15) . . ?
C31 C32 C33 117.3(16) . . ?
C28 C33 C32 121.2(15) . . ?
O16 C34 N4 116.6(16) . . ?
O16 C34 C35 122.6(16) . . ?
N4 C34 C35 120.4(16) . . ?
C34 C35 C36 121.6(16) . . ?
C34 C35 C40 120.6(15) . . ?
C36 C35 C40 117.6(15) . . ?
C37 C36 C35 122.2(18) . . ?
C36 C37 C38 122(2) . . ?
C39 C38 C37 118.5(19) . . ?
C38 C39 O10 122.2(17) . . ?
C38 C39 C40 123.0(18) . . ?
O10 C39 C40 114.6(15) . . ?
O9 C40 C35 126.5(14) . . ?
O9 C40 C39 117.7(15) . . ?
C35 C40 C39 115.0(16) . . ?
O5 C41 C42 127(2) . . ?
O5 C41 C46 117.9(19) . . ?
C42 C41 C46 116(2) . . ?
C41 C42 C43 124(2) . . ?
C44 C43 C42 116(2) . . ?
C43 C44 C45 123(2) . . ?
C46 C45 C44 117(2) . . ?
C46 C45 C47 124.5(19) . . ?
C44 C45 C47 118(2) . . ?
O6 C46 C45 123.1(19) . . ?
O6 C46 C41 113.9(18) . . ?
C45 C46 C41 123(2) . . ?
O17 C47 N5 123(2) . . ?
O17 C47 C45 122(2) . . ?
N5 C47 C45 114.8(18) . . ?
C49 C48 C53 119.0(18) . . ?
C49 C48 N5 122.2(18) . . ?
C53 C48 N5 118.8(17) . . ?
C48 C49 C50 121.0(19) . . ?
C51 C50 C49 118.7(18) . . ?
C50 C51 C52 123.1(17) . . ?
C50 C51 N6 123.8(15) . . ?
C52 C51 N6 112.3(16) . . ?
C51 C52 C53 117.1(18) . . ?
C48 C53 C52 120.8(18) . . ?
O18 C54 N6 126.2(19) . . ?
O18 C54 C55 123.0(19) . . ?
N6 C54 C55 110.7(18) . . ?
C60 C55 C56 114(2) . . ?
C60 C55 C54 127.2(18) . . ?
C56 C55 C54 118(2) . . ?
C57 C56 C55 122(2) . . ?
C56 C57 C58 121.1(19) . . ?
C59 C58 C57 121(2) . . ?
O12 C59 C58 123.8(18) . . ?
O12 C59 C60 119.3(16) . . ?
C58 C59 C60 116.5(19) . . ?
C55 C60 O11 121.2(16) . . ?
C55 C60 C59 124.4(18) . . ?
O11 C60 C59 114.1(17) . . ?
N7 C62 C63 102.9(17) . . ?
C62 C63 C64 105.3(16) . . ?
C65 C64 C63 103.9(15) . . ?
C66 C65 N7 112.8(14) . . ?
C66 C65 C64 115.7(15) . . ?
N7 C65 C64 102.1(13) . . ?
C70 C66 C67 116.2(19) . . ?
C70 C66 C65 117.8(18) . . ?
C67 C66 C65 125.9(17) . . ?
C68 C67 C66 125.4(19) . . ?
C69 C68 C67 115.9(19) . . ?
C68 C69 N8 121(2) . . ?
C66 C70 N8 122(2) . . ?
C74 C73 N9 105.0(16) . . ?
C73 C74 C75 106.1(17) . . ?
C76 C75 C74 103.1(15) . . ?
C77 C76 N9 112.4(13) . . ?
C77 C76 C75 114.8(14) . . ?
N9 C76 C75 102.0(13) . . ?
C78 C77 C76 123.4(15) . . ?
C78 C77 C81 120.0(17) . . ?
C76 C77 C81 116.7(14) . . ?
C77 C78 C79 121(2) . . ?
C80 C79 C78 124(2) . . ?
C79 C80 N10 114.6(18) . . ?
N10 C81 C77 118.6(15) . . ?
N11 C84 C85 101.4(14) . . ?
C84 C85 C86 106.3(15) . . ?
C85 C86 C87 99.7(15) . . ?
N11 C87 C89 110.8(16) . . ?
N11 C87 C86 103.4(15) . . ?
C89 C87 C86 113.7(15) . . ?
C93 C89 C90 121.8(18) . . ?
C93 C89 C87 119.7(17) . . ?
C90 C89 C87 118.5(16) . . ?
C91 C90 C89 116.8(18) . . ?
C90 C91 C92 121.8(19) . . ?
N12 C92 C91 119.2(18) . . ?
C89 C93 N12 120.3(18) . . ?
N13 C96 C97 110.0(18) . . ?
C98 C97 C96 97.8(16) . . ?
C99 C98 C97 110.2(15) . . ?
N13 C99 C100 109.6(15) . . ?
N13 C99 C98 103.2(15) . . ?
C100 C99 C98 116.8(16) . . ?
C101 C100 C104 120.5(18) . . ?
C101 C100 C99 123.2(17) . . ?
C104 C100 C99 116.4(17) . . ?
C100 C101 C102 122.5(18) . . ?
C101 C102 C103 116.7(17) . . ?
N14 C103 C102 116.5(17) . . ?
N14 C104 C100 116.9(18) . . ?
N15 C107 C108 99.9(19) . . ?
C109 C108 C107 106.9(19) . . ?
C110 C109 C108 103.9(18) . . ?
N15 C110 C109 105.1(17) . . ?
N15 C110 C111 111.4(18) . . ?
C109 C110 C111 113.9(18) . . ?
C115 C111 C110 115(2) . . ?
C115 C111 C112 128(2) . . ?
C110 C111 C112 115.0(19) . . ?
C113 C112 C111 108(2) . . ?
C114 C113 C112 119(3) . . ?
N16 C114 C113 120(3) . . ?
N16 C115 C111 115(2) . . ?
O21 C117 C126 140(5) . . ?
C119 C118 C120 102(5) . . ?
C119 C118 C128 93(5) . . ?
C120 C118 C128 46(3) . . ?
C118 C119 C120 47(4) . . ?
C128 C120 C118 75(6) . . ?
C128 C120 C119 73(5) . . ?
C118 C120 C119 31(2) . . ?
C125 C123 C127 108(5) . . ?
C138 C124 C125 112(4) . . ?
C123 C125 C124 112(5) . . ?
C123 C127 C138 95(4) . . ?
C120 C128 O23 132(7) . . ?
C120 C128 C118 59(5) . . ?
O23 C128 C118 168(5) . . ?
C130 C129 C137 39.6(18) . . ?
C137 C130 C129 89(3) . . ?
C137 C130 C135 107(4) . . ?
C129 C130 C135 75(3) . . ?
C132 C134 C136 144(4) . . ?
C133 C136 C134 154(5) . . ?
C130 C137 C129 51(2) . . ?
C124 C138 C127 93(4) . . ?

loop_
_geom_bond_atom_site_label_1
_geom_bond_atom_site_label_2
_geom_bond_distance
_geom_bond_site_symmetry_2
_geom_bond_publ_flag
Ga1 O6 1.944(12) . ?
Ga1 O1 1.956(10) . ?
Ga1 O5 1.971(12) . ?
Ga1 O3 1.973(11) . ?
Ga1 O4 1.978(11) . ?
Ga1 O2 1.989(10) . ?
Ga1 K1 3.377(4) . ?
Ga2 O7 1.965(10) . ?
Ga2 O11 1.960(11) . ?
Ga2 O9 1.984(10) . ?
Ga2 O8 1.987(11) . ?
Ga2 O12 2.010(11) . ?
Ga2 O10 2.007(11) . ?
Ga2 K1 3.386(4) 1_556 ?
K1 O10 2.690(12) 1_554 ?
K1 O1 2.704(11) . ?
K1 O12 2.718(11) 1_554 ?
K1 O8 2.742(12) 1_554 ?
K1 O5 2.739(12) . ?
K1 O3 2.759(12) . ?
K1 Ga2 3.386(4) 1_554 ?
N1 C7 1.322(19) . ?
N1 C8 1.478(18) . ?
N2 C14 1.341(18) . ?
N2 C11 1.411(18) . ?
N3 C27 1.37(2) . ?
N3 C28 1.452(19) . ?
N4 C34 1.378(19) . ?
N4 C31 1.381(18) . ?
N5 C47 1.39(2) . ?
N5 C48 1.39(2) . ?
N6 C54 1.36(2) . ?
N6 C51 1.49(2) . ?
N7 C62 1.43(2) . ?
N7 C65 1.49(2) . ?
N7 C61 1.52(2) . ?
N8 C70 1.35(2) . ?
N8 C69 1.41(2) . ?
N8 C71 1.45(3) . ?
N9 C73 1.42(2) . ?
N9 C76 1.465(18) . ?
N9 C72 1.51(2) . ?
N10 C81 1.43(2) . ?
N10 C82 1.49(2) . ?
N10 C80 1.48(2) . ?
N11 C87 1.37(2) . ?
N11 C83 1.44(3) . ?
N11 C84 1.48(2) . ?
N12 C92 1.37(2) . ?
N12 C93 1.40(2) . ?
N12 C94 1.53(2) . ?
N13 C99 1.45(2) . ?
N13 C95 1.45(2) . ?
N13 C96 1.50(2) . ?
N14 C103 1.34(2) . ?
N14 C104 1.34(2) . ?
N14 C105 1.41(2) . ?
N15 C110 1.43(2) . ?
N15 C106 1.45(4) . ?
N15 C107 1.46(3) . ?
N16 C115 1.34(3) . ?
N16 C114 1.37(3) . ?
N16 C116 1.40(3) . ?
O1 C1 1.321(17) . ?
O2 C6 1.299(17) . ?
O3 C21 1.40(2) . ?
O4 C26 1.291(19) . ?
O5 C41 1.24(2) . ?
O6 C46 1.31(2) . ?
O7 C20 1.289(18) . ?
O8 C19 1.35(2) . ?
O8 K1 2.742(12) 1_556 ?
O9 C40 1.302(16) . ?
O10 C39 1.37(2) . ?
O10 K1 2.690(12) 1_556 ?
O11 C60 1.401(18) . ?
O12 C59 1.32(2) . ?
O12 K1 2.718(11) 1_556 ?
O13 C7 1.201(17) . ?
O14 C14 1.248(17) . ?
O15 C27 1.252(19) . ?
O16 C34 1.296(19) . ?
O17 C47 1.22(2) . ?
O18 C54 1.197(19) . ?
O20 C131 1.45(3) . ?
O21 C117 0.77(4) . ?
O23 C128 1.86(7) . ?
C1 C2 1.308(19) . ?
C1 C6 1.48(2) . ?
C2 C3 1.45(2) . ?
C3 C4 1.36(2) . ?
C4 C5 1.39(2) . ?
C5 C6 1.39(2) . ?
C5 C7 1.54(2) . ?
C8 C13 1.34(2) . ?
C8 C9 1.39(2) . ?
C9 C10 1.40(2) . ?
C10 C11 1.44(2) . ?
C11 C12 1.33(2) . ?
C12 C13 1.379(19) . ?
C14 C15 1.53(2) . ?
C15 C16 1.40(2) . ?
C15 C20 1.42(2) . ?
C16 C17 1.38(2) . ?
C17 C18 1.43(2) . ?
C18 C19 1.35(2) . ?
C19 C20 1.46(2) . ?
C21 C22 1.33(2) . ?
C21 C26 1.45(2) . ?
C22 C23 1.39(2) . ?
C23 C24 1.36(2) . ?
C24 C25 1.40(2) . ?
C25 C26 1.40(2) . ?
C25 C27 1.45(2) . ?
C28 C29 1.35(2) . ?
C28 C33 1.38(2) . ?
C29 C30 1.39(2) . ?
C30 C31 1.31(2) . ?
C31 C32 1.34(2) . ?
C32 C33 1.40(2) . ?
C34 C35 1.41(2) . ?
C35 C36 1.41(2) . ?
C35 C40 1.44(2) . ?
C36 C37 1.35(2) . ?
C37 C38 1.35(2) . ?
C38 C39 1.36(2) . ?
C39 C40 1.46(2) . ?
C41 C42 1.40(3) . ?
C41 C46 1.49(3) . ?
C42 C43 1.48(3) . ?
C43 C44 1.40(3) . ?
C44 C45 1.46(3) . ?
C45 C46 1.42(2) . ?
C45 C47 1.51(3) . ?
C48 C49 1.33(2) . ?
C48 C53 1.36(2) . ?
C49 C50 1.39(2) . ?
C50 C51 1.33(2) . ?
C51 C52 1.32(2) . ?
C52 C53 1.42(2) . ?
C54 C55 1.48(3) . ?
C55 C60 1.40(2) . ?
C55 C56 1.39(2) . ?
C56 C57 1.35(3) . ?
C57 C58 1.39(3) . ?
C58 C59 1.34(2) . ?
C59 C60 1.41(2) . ?
C62 C63 1.53(3) . ?
C63 C64 1.59(2) . ?
C64 C65 1.52(2) . ?
C65 C66 1.42(2) . ?
C66 C70 1.34(2) . ?
C66 C67 1.36(2) . ?
C67 C68 1.38(2) . ?
C68 C69 1.33(2) . ?
C73 C74 1.43(2) . ?
C74 C75 1.54(2) . ?
C75 C76 1.49(2) . ?
C76 C77 1.44(2) . ?
C77 C78 1.33(2) . ?
C77 C81 1.46(2) . ?
C78 C79 1.42(3) . ?
C79 C80 1.39(2) . ?
C84 C85 1.48(2) . ?
C85 C86 1.54(2) . ?
C86 C87 1.56(2) . ?
C87 C89 1.54(2) . ?
C89 C93 1.32(2) . ?
C89 C90 1.43(2) . ?
C90 C91 1.38(2) . ?
C91 C92 1.38(2) . ?
C96 C97 1.58(3) . ?
C97 C98 1.57(2) . ?
C98 C99 1.55(2) . ?
C99 C100 1.49(2) . ?
C100 C101 1.36(2) . ?
C100 C104 1.36(2) . ?
C101 C102 1.39(2) . ?
C102 C103 1.43(2) . ?
C107 C108 1.53(3) . ?
C108 C109 1.52(3) . ?
C109 C110 1.44(2) . ?
C110 C111 1.50(3) . ?
C111 C115 1.40(3) . ?
C111 C112 1.56(3) . ?
C112 C113 1.57(4) . ?
C113 C114 1.48(4) . ?
C117 C126 2.01(6) . ?
C118 C119 0.98(5) . ?
C118 C120 1.37(6) . ?
C118 C128 1.55(7) . ?
C119 C120 1.85(8) . ?
C120 C128 1.16(7) . ?
C123 C125 1.18(5) . ?
C123 C127 1.47(7) . ?
C124 C138 1.19(4) . ?
C124 C125 1.42(5) . ?
C127 C138 1.74(6) . ?
C129 C130 1.52(5) . ?
C129 C137 1.95(6) . ?
C130 C137 1.25(4) . ?
C130 C135 1.84(7) . ?
C132 C134 1.29(5) . ?
C133 C136 1.46(6) . ?
C134 C136 1.63(6) . ?
